data_4037225
loop_
_publ_author_name
'Rathore, Vandana'
'Sattar, Moh'
'Kumar, Raushan'
'Kumar, Sangit'

_publ_section_title
;
 Synthesis of Unsymmetrical Diaryl Acetamides, Benzofurans, Benzophenones,
 and Xanthenes by Transition-Metal-Free Oxidative Cross-Coupling of
 sp<sup>3</sup> and sp<sup>2</sup> C-H Bonds.
;
_journal_issue 19
_journal_name_full 'The Journal of organic chemistry'
_journal_page_first 9206
_journal_page_last 9218
_journal_paper_doi 10.1021/acs.joc.6b01771
_journal_volume 81
_journal_year 2016
_chemical_formula_moiety 'C20 H22 F N2 O2'
_chemical_formula_sum 'C20 H22 F N2 O2'
_chemical_formula_weight 341.40
_space_group_crystal_system monoclinic
_space_group_IT_number 14
_space_group_name_Hall '-P 2ybc'
_space_group_name_H-M_alt 'P 1 21/c 1'
_symmetry_Int_Tables_number 14
_atom_sites_solution_primary iterative
_audit_creation_date 2016-02-04
_audit_creation_method
;
Olex2 1.2
(compiled 2015.01.26 svn.r3150 for OlexSys, GUI svn.r4998)
;
_cell_angle_alpha 90
_cell_angle_beta 93.200(3)
_cell_angle_gamma 90
_cell_formula_units_Z 4
_cell_length_a 8.4093(5)
_cell_length_b 15.7964(10)
_cell_length_c 14.3323(9)
_cell_measurement_reflns_used 9387
_cell_measurement_temperature 293(2)
_cell_measurement_theta_max 26.70
_cell_measurement_theta_min 2.58
_cell_volume 1900.9(2)
_computing_molecular_graphics 'Olex2 (Dolomanov et al., 2009)'
_computing_publication_material 'Olex2 (Dolomanov et al., 2009)'
_computing_structure_refinement 'olex2.refine (Bourhis et al., 2015)'
_computing_structure_solution 'olex2.solve (Bourhis et al., 2015)'
_diffrn_ambient_temperature 293(2)
_diffrn_measured_fraction_theta_full 0.9992
_diffrn_measured_fraction_theta_max 0.9937
_diffrn_measurement_device_type 'Bruker APEX-II CCD'
_diffrn_measurement_method '\f and \w scans'
_diffrn_radiation_type 'Mo K\a'
_diffrn_radiation_wavelength 0.71073
_diffrn_reflns_av_R_equivalents 0.0798
_diffrn_reflns_av_unetI/netI 0.0774
_diffrn_reflns_limit_h_max 12
_diffrn_reflns_limit_h_min -12
_diffrn_reflns_limit_k_max 22
_diffrn_reflns_limit_k_min -22
_diffrn_reflns_limit_l_max 20
_diffrn_reflns_limit_l_min -20
_diffrn_reflns_number 24165
_diffrn_reflns_theta_full 26.0000
_diffrn_reflns_theta_max 30.59
_diffrn_reflns_theta_min 1.92
_diffrn_standards_number 0
_exptl_absorpt_coefficient_mu 0.084
_exptl_absorpt_correction_type none
_exptl_crystal_colour colourless
_exptl_crystal_density_diffrn 1.1929
_exptl_crystal_density_method 'not measured'
_exptl_crystal_description block
_exptl_crystal_F_000 724.0
_exptl_crystal_size_max 0.3
_exptl_crystal_size_mid 0.25
_exptl_crystal_size_min 0.2
_refine_diff_density_max 0.4924
_refine_diff_density_min -0.4219
_refine_diff_density_rms 0.1061
_refine_ls_d_res_high 0.6983
_refine_ls_d_res_low 10.6053
_refine_ls_extinction_expression Fc^*^=kFc[1+0.001xFc^2^\l^3^/sin(2\q)]^-1/4^
_refine_ls_goodness_of_fit_ref 1.0603
_refine_ls_hydrogen_treatment mixed
_refine_ls_matrix_type full
_refine_ls_number_constraints 36
_refine_ls_number_parameters 261
_refine_ls_number_reflns 5809
_refine_ls_number_restraints 0
_refine_ls_restrained_S_all 1.0603
_refine_ls_R_factor_all 0.1408
_refine_ls_R_factor_gt 0.0649
_refine_ls_shift/su_max 0.0001
_refine_ls_shift/su_mean 0.0000
_refine_ls_structure_factor_coef Fsqd
_refine_ls_weighting_details 'w=1/[\s^2^(Fo^2^)+(0.0588P)^2^+0.4435P] where P=(Fo^2^+2Fc^2^)/3'
_refine_ls_weighting_scheme calc
_refine_ls_wR_factor_gt 0.1370
_refine_ls_wR_factor_ref 0.1647
_reflns_Friedel_coverage 0.0
_reflns_limit_h_max 11
_reflns_limit_h_min -11
_reflns_limit_k_max 22
_reflns_limit_k_min 0
_reflns_limit_l_max 20
_reflns_limit_l_min 0
_reflns_number_gt 3145
_reflns_number_total 5844
_reflns_threshold_expression I>=2u(I)
_cod_data_source_file jo6b01771_si_003.cif
_cod_data_source_block VR183
_cod_original_sg_symbol_H-M 'P 21/c'
_cod_database_code 4037225
_olex2_refinement_description
;
1. Fixed Uiso
 At 1.2 times of:
  All C(H) groups
 At 1.5 times of:
  All C(H,H,H) groups
2. Others
 Fixed Sof: H5(0.5) F2(0.5) O3(0.5) N3(0.5) F1(0.5) N2(0.5) O2(0.5) H3(0.5)
3.a Ternary CH refined with riding coordinates:
 C18(H18), C15(H15)
3.b Aromatic/amide H refined with riding coordinates:
 C5(H5), C13(H13), C6(H6), C11(H11), C2(H2), C12(H12), C10(H10), C9(H9)
3.c Idealised Me refined as rotating group:
 C19(H19a,H19b,H19c), C17(H17a,H17b,H17c), C20(H20a,H20b,H20c), C16(H16a,H16b,
 H16c)
;
_olex2_submission_special_instructions 'No special instructions were received'

loop_
_space_group_symop_id
_space_group_symop_operation_xyz
1 x,y,z
2 -x,y+1/2,-z+1/2
3 -x,-y,-z
4 x,-y-1/2,z-1/2

loop_
_atom_site_label
_atom_site_type_symbol
_atom_site_fract_x
_atom_site_fract_y
_atom_site_fract_z
_atom_site_U_iso_or_equiv
_atom_site_adp_type
_atom_site_occupancy
_atom_site_refinement_flags_posn
_atom_site_disorder_group
O1 O 0.24261(15) 0.70844(8) 0.32598(9) 0.0418(3) Uani 1.000000 . .
N1 N 0.12692(16) 0.71956(9) 0.46379(9) 0.0311(3) Uani 1.000000 . .
C8 C 0.50017(19) 0.71257(10) 0.51221(13) 0.0337(4) Uani 1.000000 . .
C5 C 0.6429(2) 0.95792(12) 0.41121(17) 0.0522(6) Uani 1.000000 . .
H5 H 0.7432(2) 0.97905(12) 0.42921(17) 0.0626(7) Uiso 0.500000 R 1
C18 C -0.0188(2) 0.67425(12) 0.42846(13) 0.0385(4) Uani 1.000000 . .
H18 H -0.0882(2) 0.67018(12) 0.48098(13) 0.0462(5) Uiso 1.000000 R .
C7 C 0.40001(19) 0.76924(11) 0.45045(12) 0.0314(4) Uani 1.000000 . .
F2 F 0.8015(3) 0.98733(14) 0.44906(18) 0.0571(7) Uani 0.500000 . -1
C13 C 0.5410(2) 0.63258(11) 0.48112(16) 0.0454(5) Uani 1.000000 . .
H13 H 0.5097(2) 0.61552(11) 0.42077(16) 0.0545(6) Uiso 1.000000 R .
C14 C 0.2484(2) 0.73029(10) 0.40911(12) 0.0299(4) Uani 1.000000 . .
C15 C 0.1328(2) 0.74946(12) 0.56182(12) 0.0367(4) Uani 1.000000 . .
H15 H 0.2335(2) 0.78003(12) 0.57292(12) 0.0440(5) Uiso 1.000000 R .
C4 C 0.5438(3) 1.00514(12) 0.34479(16) 0.0544(6) Uani 1.000000 . .
C6 C 0.5966(2) 0.88499(12) 0.44804(15) 0.0447(5) Uani 1.000000 . .
H6 H 0.6653(2) 0.85694(12) 0.49070(15) 0.0537(6) Uiso 1.000000 R .
C11 C 0.6725(2) 0.60100(15) 0.6298(2) 0.0626(7) Uani 1.000000 . .
H11 H 0.7299(2) 0.56368(15) 0.6690(2) 0.0751(8) Uiso 1.000000 R .
C19 C -0.1109(2) 0.72368(14) 0.35211(14) 0.0474(5) Uani 1.000000 . .
H19a H -0.1304(15) 0.7800(3) 0.3737(4) 0.0711(8) Uiso 1.000000 GR .
H19b H -0.0498(8) 0.7262(8) 0.2976(4) 0.0711(8) Uiso 1.000000 GR .
H19c H -0.2106(8) 0.6960(5) 0.3368(7) 0.0711(8) Uiso 1.000000 GR .
C17 C -0.0003(2) 0.81180(15) 0.57751(15) 0.0525(6) Uani 1.000000 . .
H17a H 0.0000(11) 0.8555(5) 0.5310(6) 0.0788(8) Uiso 1.000000 GR .
H17b H -0.1007(3) 0.7828(2) 0.5729(10) 0.0788(8) Uiso 1.000000 GR .
H17c H 0.0155(10) 0.8365(7) 0.6385(4) 0.0788(8) Uiso 1.000000 GR .
C2 C 0.3369(3) 0.89942(12) 0.36262(13) 0.0438(5) Uani 1.000000 . .
H2 H 0.2334(3) 0.88104(12) 0.34837(13) 0.0526(6) Uiso 1.000000 R .
C20 C 0.0156(3) 0.58459(13) 0.39891(17) 0.0597(7) Uani 1.000000 . .
H20a H 0.0730(17) 0.58551(13) 0.3429(6) 0.0895(10) Uiso 1.000000 GR .
H20b H 0.0785(17) 0.5567(3) 0.4477(5) 0.0895(10) Uiso 1.000000 GR .
H20c H -0.0829(3) 0.5546(3) 0.3874(11) 0.0895(10) Uiso 1.000000 GR .
C12 C 0.6286(2) 0.57815(13) 0.5400(2) 0.0596(7) Uani 1.000000 . .
H12 H 0.6579(2) 0.52530(13) 0.5181(2) 0.0715(8) Uiso 1.000000 R .
O3 O 0.5351(3) 1.1114(2) 0.2501(2) 0.0414(7) Uani 0.500000 . 1
C10 C 0.6313(2) 0.67905(15) 0.66160(17) 0.0569(6) Uani 1.000000 . .
H10 H 0.6598(2) 0.69459(15) 0.72286(17) 0.0683(7) Uiso 1.000000 R .
C16 C 0.1359(3) 0.67498(14) 0.62922(14) 0.0504(5) Uani 1.000000 . .
H16a H 0.0374(7) 0.6443(5) 0.6215(7) 0.0756(8) Uiso 1.000000 GR .
H16b H 0.2228(11) 0.6381(5) 0.6164(7) 0.0756(8) Uiso 1.000000 GR .
H16c H 0.1493(17) 0.69548(15) 0.69222(14) 0.0756(8) Uiso 1.000000 GR .
C9 C 0.5471(2) 0.73547(13) 0.60298(15) 0.0449(5) Uani 1.000000 . .
H9 H 0.5222(2) 0.78900(13) 0.62486(15) 0.0539(6) Uiso 1.000000 R .
C1 C 0.4421(2) 0.84840(11) 0.42330(13) 0.0349(4) Uani 1.000000 . .
C3 C 0.3860(3) 0.97240(15) 0.32676(17) 0.0537(6) Uani 1.000000 . .
N3 N 0.6357(6) 1.0714(2) 0.3173(3) 0.0358(8) Uani 0.500000 . 1
F1 F 0.2585(4) 1.01341(17) 0.2679(2) 0.0734(9) Uani 0.500000 . 1
N2 N 0.5547(6) 1.0703(3) 0.2857(3) 0.0413(9) Uani 0.500000 . -1
O2 O 0.7108(5) 1.0954(2) 0.3029(3) 0.0540(10) Uani 0.500000 . -1
H3 H 0.354(5) 1.003(3) 0.292(3) 0.028(11) Uiso 0.500000 . -1

loop_
_atom_site_aniso_label
_atom_site_aniso_U_11
_atom_site_aniso_U_22
_atom_site_aniso_U_33
_atom_site_aniso_U_12
_atom_site_aniso_U_13
_atom_site_aniso_U_23
O1 0.0480(8) 0.0480(8) 0.0298(7) 0.0006(6) 0.0077(6) -0.0064(6)
N1 0.0280(7) 0.0396(8) 0.0257(7) -0.0032(6) 0.0006(6) -0.0001(6)
C8 0.0228(8) 0.0288(9) 0.0498(11) -0.0036(6) 0.0051(7) 0.0063(8)
C5 0.0465(12) 0.0344(10) 0.0779(16) -0.0052(9) 0.0224(11) -0.0013(10)
C18 0.0324(9) 0.0501(11) 0.0324(10) -0.0091(8) -0.0038(8) 0.0048(8)
C7 0.0285(9) 0.0321(9) 0.0343(9) 0.0031(7) 0.0091(7) 0.0008(7)
F2 0.0402(13) 0.0487(14) 0.0810(18) -0.0200(10) -0.0087(12) 0.0165(12)
C13 0.0342(10) 0.0329(10) 0.0690(15) -0.0008(8) 0.0018(9) 0.0003(9)
C14 0.0348(9) 0.0270(8) 0.0282(9) 0.0038(7) 0.0038(7) -0.0001(7)
C15 0.0308(9) 0.0522(11) 0.0272(9) 0.0013(8) 0.0028(7) -0.0041(8)
C4 0.0818(17) 0.0275(10) 0.0573(14) 0.0002(10) 0.0340(12) -0.0001(10)
C6 0.0376(10) 0.0339(10) 0.0638(14) -0.0006(8) 0.0132(9) 0.0037(9)
C11 0.0373(11) 0.0499(14) 0.099(2) -0.0069(10) -0.0131(12) 0.0310(13)
C19 0.0382(10) 0.0630(14) 0.0400(11) -0.0003(9) -0.0077(9) 0.0043(10)
C17 0.0427(11) 0.0738(15) 0.0419(12) 0.0114(10) 0.0100(9) -0.0061(10)
C2 0.0561(13) 0.0357(10) 0.0399(11) 0.0059(9) 0.0050(9) 0.0038(9)
C20 0.0629(14) 0.0435(12) 0.0704(16) -0.0150(10) -0.0166(12) 0.0079(11)
C12 0.0372(11) 0.0312(11) 0.110(2) 0.0012(8) -0.0015(12) 0.0113(12)
O3 0.0538(18) 0.0394(17) 0.0310(16) -0.0023(13) 0.0013(13) 0.0102(13)
C10 0.0425(12) 0.0658(15) 0.0608(15) -0.0048(10) -0.0120(10) 0.0167(12)
C16 0.0489(12) 0.0705(14) 0.0314(11) 0.0003(10) -0.0007(9) 0.0089(10)
C9 0.0372(10) 0.0435(11) 0.0534(13) -0.0014(8) -0.0036(9) 0.0020(9)
C1 0.0361(10) 0.0296(9) 0.0400(10) 0.0024(7) 0.0122(8) -0.0014(8)
C3 0.0838(19) 0.0380(12) 0.0399(12) 0.0146(12) 0.0079(12) 0.0103(10)
N3 0.036(2) 0.033(2) 0.037(2) -0.0009(18) -0.0024(19) -0.0005(17)
F1 0.0667(18) 0.0574(17) 0.092(2) -0.0034(13) -0.0342(16) 0.0370(15)
N2 0.051(3) 0.035(2) 0.039(3) -0.005(2) 0.0014(19) 0.0039(18)
O2 0.053(2) 0.050(2) 0.058(2) -0.0153(16) 0.0004(18) 0.0063(15)

loop_
_atom_type_symbol
_atom_type_scat_dispersion_real
_atom_type_scat_dispersion_imag
_atom_type_scat_Cromer_Mann_a1
_atom_type_scat_Cromer_Mann_a2
_atom_type_scat_Cromer_Mann_a3
_atom_type_scat_Cromer_Mann_a4
_atom_type_scat_Cromer_Mann_b1
_atom_type_scat_Cromer_Mann_b2
_atom_type_scat_Cromer_Mann_b3
_atom_type_scat_Cromer_Mann_b4
_atom_type_scat_Cromer_Mann_c
_atom_type_scat_source
_atom_type_scat_dispersion_source
H 0.00000 0.00000 0.49300 0.32291 0.14019 0.04081 10.51090 26.12570 3.14236 57.79970 0.0030380000826 'International Tables Volume C Table 6.1.1.4 (pp. 500-502)' 'Henke, Gullikson and Davis, At. Data and Nucl. Data Tables, 1993, 54, 2'
C 0.00347 0.00161 2.31000 1.02000 1.58860 0.86500 20.84390 10.20750 0.56870 51.65120 0.215599998832 'International Tables Volume C Table 6.1.1.4 (pp. 500-502)' 'Henke, Gullikson and Davis, At. Data and Nucl. Data Tables, 1993, 54, 2'
F 0.01794 0.01033 3.53920 2.64120 1.51700 1.02430 10.28250 4.29440 0.26150 26.14760 0.277599990368 'International Tables Volume C Table 6.1.1.4 (pp. 500-502)' 'Henke, Gullikson and Davis, At. Data and Nucl. Data Tables, 1993, 54, 2'
O 0.01158 0.00611 3.04850 2.28680 1.54630 0.86700 13.27710 5.70110 0.32390 32.90890 0.250800013542 'International Tables Volume C Table 6.1.1.4 (pp. 500-502)' 'Henke, Gullikson and Davis, At. Data and Nucl. Data Tables, 1993, 54, 2'
N 0.00653 0.00323 12.21260 3.13220 2.01250 1.16630 0.00570 9.89330 28.99750 0.58260 -11.5290002823 'International Tables Volume C Table 6.1.1.4 (pp. 500-502)' 'Henke, Gullikson and Davis, At. Data and Nucl. Data Tables, 1993, 54, 2'

loop_
_geom_angle_atom_site_label_1
_geom_angle_atom_site_label_2
_geom_angle_atom_site_label_3
_geom_angle
C14 N1 C18 120.42(14)
C15 N1 C18 117.45(14)
C15 N1 C14 122.10(14)
C13 C8 C7 119.90(17)
C9 C8 C7 121.59(16)
C9 C8 C13 118.41(17)
C4 C5 F2 123.67(19)
C6 C5 F2 113.7(2)
C6 C5 C4 122.6(2)
H18 C18 N1 106.58(9)
C19 C18 N1 112.06(15)
C19 C18 H18 106.58(11)
C20 C18 N1 112.35(16)
C20 C18 H18 106.58(12)
C20 C18 C19 112.18(16)
C14 C7 C8 115.28(14)
C1 C7 C8 125.11(15)
C1 C7 C14 119.34(15)
H13 C13 C8 119.97(12)
C12 C13 C8 120.1(2)
C12 C13 H13 119.97(14)
N1 C14 O1 122.68(16)
C7 C14 O1 118.61(15)
C7 C14 N1 118.70(15)
H15 C15 N1 107.11(9)
C17 C15 N1 111.22(14)
C17 C15 H15 107.11(11)
C16 C15 N1 110.75(16)
C16 C15 H15 107.11(10)
C16 C15 C17 113.21(16)
C3 C4 C5 115.36(19)
N2 C4 C5 139.5(3)
N2 C4 C3 105.0(3)
H6 C6 C5 119.15(14)
C1 C6 C5 121.7(2)
C1 C6 H6 119.15(11)
C12 C11 H11 120.27(13)
C10 C11 H11 120.27(14)
C10 C11 C12 119.5(2)
H19a C19 C18 109.5
H19b C19 C18 109.5
H19b C19 H19a 109.5
H19c C19 C18 109.5
H19c C19 H19a 109.5
H19c C19 H19b 109.5
H17a C17 C15 109.5
H17b C17 C15 109.5
H17b C17 H17a 109.5
H17c C17 C15 109.5
H17c C17 H17a 109.5
H17c C17 H17b 109.5
C1 C2 H2 119.37(11)
C3 C2 H2 119.37(15)
C3 C2 C1 121.3(2)
H20a C20 C18 109.5
H20b C20 C18 109.5
H20b C20 H20a 109.5
H20c C20 C18 109.5
H20c C20 H20a 109.5
H20c C20 H20b 109.5
C11 C12 C13 121.0(2)
H12 C12 C13 119.49(14)
H12 C12 C11 119.49(13)
H10 C10 C11 119.77(14)
C9 C10 C11 120.5(2)
C9 C10 H10 119.77(14)
H16a C16 C15 109.5
H16b C16 C15 109.5
H16b C16 H16a 109.5
H16c C16 C15 109.5
H16c C16 H16a 109.5
H16c C16 H16b 109.5
C10 C9 C8 120.6(2)
H9 C9 C8 119.72(11)
H9 C9 C10 119.72(14)
C6 C1 C7 122.70(17)
C2 C1 C7 121.49(16)
C2 C1 C6 115.71(17)
C2 C3 C4 123.0(2)
H3 C3 C4 101(3)
H3 C3 C2 136(3)
O2 N2 C4 101.9(4)

loop_
_geom_bond_atom_site_label_1
_geom_bond_atom_site_label_2
_geom_bond_distance
O1 C14 1.239(2)
N1 C18 1.484(2)
N1 C14 1.333(2)
N1 C15 1.480(2)
C8 C7 1.487(2)
C8 C13 1.389(3)
C8 C9 1.386(3)
C5 H5 0.9300
C5 F2 1.486(3)
C5 C4 1.438(3)
C5 C6 1.334(3)
C18 H18 0.9800
C18 C19 1.520(3)
C18 C20 1.511(3)
C7 C14 1.507(2)
C7 C1 1.362(2)
C13 H13 0.9300
C13 C12 1.387(3)
C15 H15 0.9800
C15 C17 1.517(3)
C15 C16 1.522(3)
C4 C3 1.434(3)
C4 N3 1.372(5)
C4 N2 1.339(5)
C6 H6 0.9300
C6 C1 1.448(3)
C11 H11 0.9300
C11 C12 1.368(4)
C11 C10 1.366(3)
C19 H19a 0.9600
C19 H19b 0.9600
C19 H19c 0.9600
C17 H17a 0.9600
C17 H17b 0.9600
C17 H17c 0.9600
C2 H2 0.9300
C2 C1 1.450(3)
C2 C3 1.337(3)
C20 H20a 0.9600
C20 H20b 0.9600
C20 H20c 0.9600
C12 H12 0.9300
O3 N3 1.397(5)
C10 H10 0.9300
C10 C9 1.391(3)
C16 H16a 0.9600
C16 H16b 0.9600
C16 H16c 0.9600
C9 H9 0.9300
C3 F1 1.477(3)
C3 H3 0.73(5)
N2 O2 1.381(5)
